data_7115669
loop_
_publ_author_name
'Jin-Hua Wang'
'Hai-Tao Feng'
'Yan-Song Zheng'

_publ_section_title
;
 Synthesis of tetraphenylethylene pillar[6]arenes and the selective fast
 quenching of their AIE fluorescence by TNT
;
_journal_name_full Chem.Commun.
_journal_page_first 11407
_journal_paper_doi 10.1039/C4cc05189K
_journal_volume 50
_journal_year 2014
_chemical_formula_moiety 'C60 H56 O'
_chemical_formula_sum 'C60 H56 O'
_chemical_formula_weight 793.04
_chemical_name_systematic
; 
 ? 
;
_space_group_crystal_system triclinic
_space_group_IT_number 2
_space_group_name_Hall '-P 1'
_space_group_name_H-M_alt 'P -1'
_symmetry_space_group_name_Hall '-P 1'
_symmetry_space_group_name_H-M 'P -1'
_atom_sites_solution_hydrogens geom
_atom_sites_solution_primary direct
_atom_sites_solution_secondary difmap
_audit_creation_method SHELXL-2013
_cell_angle_alpha 75.516(8)
_cell_angle_beta 79.934(9)
_cell_angle_gamma 88.667(10)
_cell_formula_units_Z 1
_cell_length_a 9.6111(13)
_cell_length_b 9.8047(14)
_cell_length_c 12.6063(15)
_cell_measurement_reflns_used 3884
_cell_measurement_temperature 173(2)
_cell_measurement_theta_max 32.58
_cell_measurement_theta_min 1.69
_cell_volume 1132.2(3)
_computing_cell_refinement CrystalClear
_computing_data_collection 'CrystalClear (Rigaku Inc., 2008)'
_computing_data_reduction CrystalClear
_computing_molecular_graphics 'CrystalStructure 4.0'
_computing_publication_material 'CrystalStructure 4.0 (Rigaku, 2009)'
_computing_structure_refinement 'SHELXL-2013 (Sheldrick, 2013)'
_computing_structure_solution 'SHELXS97 (Sheldrick, 1997)'
_diffrn_ambient_temperature 173(2)
_diffrn_detector_area_resol_mean 7.314
_diffrn_measured_fraction_theta_full 0.997
_diffrn_measured_fraction_theta_max 0.984
_diffrn_measurement_device_type 'Rigaku Saturn70 CCD'
_diffrn_measurement_method \w
_diffrn_radiation_type MoK\a
_diffrn_radiation_wavelength 0.71075
_diffrn_reflns_av_R_equivalents 0.0447
_diffrn_reflns_av_unetI/netI 0.0726
_diffrn_reflns_Laue_measured_fraction_full 0.997
_diffrn_reflns_Laue_measured_fraction_max 0.984
_diffrn_reflns_limit_h_max 14
_diffrn_reflns_limit_h_min -14
_diffrn_reflns_limit_k_max 14
_diffrn_reflns_limit_k_min -14
_diffrn_reflns_limit_l_max 19
_diffrn_reflns_limit_l_min -19
_diffrn_reflns_number 18132
_diffrn_reflns_point_group_measured_fraction_full 0.997
_diffrn_reflns_point_group_measured_fraction_max 0.984
_diffrn_reflns_theta_full 25.242
_diffrn_reflns_theta_max 32.559
_diffrn_reflns_theta_min 1.694
_diffrn_standards_decay_% 0
_diffrn_standards_interval_count 0
_diffrn_standards_number 0
_exptl_absorpt_coefficient_mu 0.067
_exptl_absorpt_correction_T_max 0.985
_exptl_absorpt_correction_T_min 0.777
_exptl_absorpt_correction_type multi-scan
_exptl_absorpt_process_details CrystalClear
_exptl_crystal_colour colorless
_exptl_crystal_density_diffrn 1.163
_exptl_crystal_density_method 'not measured'
_exptl_crystal_description prism
_exptl_crystal_F_000 424
_exptl_crystal_size_max 0.380
_exptl_crystal_size_mid 0.340
_exptl_crystal_size_min 0.220
_refine_diff_density_max 0.306
_refine_diff_density_min -0.209
_refine_diff_density_rms 0.043
_refine_ls_extinction_coef 0.073(7)
_refine_ls_extinction_expression Fc^*^=kFc[1+0.001xFc^2^\l^3^/sin(2\q)]^-1/4^
_refine_ls_extinction_method SHELXL
_refine_ls_goodness_of_fit_ref 0.970
_refine_ls_hydrogen_treatment constr
_refine_ls_matrix_type full
_refine_ls_number_parameters 301
_refine_ls_number_reflns 8098
_refine_ls_number_restraints 10
_refine_ls_restrained_S_all 0.978
_refine_ls_R_factor_all 0.0865
_refine_ls_R_factor_gt 0.0502
_refine_ls_shift/su_max 0.000
_refine_ls_shift/su_mean 0.000
_refine_ls_structure_factor_coef Fsqd
_refine_ls_weighting_details 'w=1/[\s^2^(Fo^2^)+(0.0684P)^2^] where P=(Fo^2^+2Fc^2^)/3'
_refine_ls_weighting_scheme calc
_refine_ls_wR_factor_gt 0.1258
_refine_ls_wR_factor_ref 0.1419
_reflns_Friedel_coverage 0.000
_reflns_number_gt 4445
_reflns_number_total 8098
_reflns_threshold_expression 'I > 2\s(I)'
_cod_data_source_file c4cc05189k2.cif
_cod_data_source_block shelxl_1
_cod_database_code 7115669
_shelx_space_group_comment
; 
The symmetry employed for this shelxl refinement is uniquely defined 
by the following loop, which should always be used as a source of 
symmetry information in preference to the above space-group names. 
They are only intended as comments. 
;
_shelx_estimated_absorpt_t_min 0.975
_shelx_estimated_absorpt_t_max 0.985
_shelxl_version_number 2013-3

loop_
_space_group_symop_operation_xyz
'x, y, z'
'-x, -y, -z'

loop_
_atom_site_label
_atom_site_type_symbol
_atom_site_fract_x
_atom_site_fract_y
_atom_site_fract_z
_atom_site_U_iso_or_equiv
_atom_site_adp_type
_atom_site_occupancy
_atom_site_site_symmetry_order
_atom_site_calc_flag
_atom_site_refinement_flags_posn
_atom_site_refinement_flags_adp
_atom_site_refinement_flags_occupancy
_atom_site_disorder_assembly
_atom_site_disorder_group
C1 C 0.91688(11) 0.74945(11) 0.20192(9) 0.0248(2) Uani 1 1 d . . . . .
C2 C 0.94577(11) 0.85611(10) 0.24603(9) 0.0246(2) Uani 1 1 d . . . . .
C3 C 0.79621(11) 0.75056(11) 0.14173(9) 0.0253(2) Uani 1 1 d . . . . .
C4 C 0.76554(12) 0.86701(12) 0.06045(9) 0.0304(2) Uani 1 1 d . . . . .
H4 H 0.8248 0.9489 0.0401 0.037 Uiso 1 1 calc R U . . .
C5 C 0.64947(12) 0.86487(12) 0.00881(9) 0.0316(3) Uani 1 1 d . . . . .
H5 H 0.6312 0.9454 -0.0465 0.038 Uiso 1 1 calc R U . . .
C6 C 0.55931(12) 0.74751(12) 0.03623(9) 0.0297(2) Uani 1 1 d . . . . .
C7 C 0.59123(12) 0.63089(12) 0.11587(10) 0.0322(3) Uani 1 1 d . . . . .
H7 H 0.5318 0.5491 0.1362 0.039 Uiso 1 1 calc R U . . .
C8 C 0.70823(12) 0.63149(11) 0.16636(9) 0.0298(2) Uani 1 1 d . . . . .
H8 H 0.7290 0.5490 0.2189 0.036 Uiso 1 1 calc R U . . .
C9 C 0.43402(13) 0.74578(14) -0.02037(11) 0.0417(3) Uani 1 1 d . . . . .
H9A H 0.4541 0.6866 -0.0732 0.063 Uiso 1 1 calc R U . . .
H9B H 0.4155 0.8420 -0.0602 0.063 Uiso 1 1 calc R U . . .
H9C H 0.3509 0.7076 0.0355 0.063 Uiso 1 1 calc R U . . .
C10 C 1.00154(11) 0.61802(10) 0.21683(9) 0.0243(2) Uani 1 1 d . . . . .
C11 C 1.06574(12) 0.56789(11) 0.12653(9) 0.0289(2) Uani 1 1 d . . . . .
H11 H 1.0535 0.6166 0.0536 0.035 Uiso 1 1 calc R U . . .
C12 C 1.14726(12) 0.44807(12) 0.14098(10) 0.0321(3) Uani 1 1 d . . . . .
H12 H 1.1916 0.4175 0.0777 0.038 Uiso 1 1 calc R U . . .
C13 C 1.16510(12) 0.37221(11) 0.24650(10) 0.0296(2) Uani 1 1 d . . . . .
C14 C 1.09713(12) 0.41958(11) 0.33688(10) 0.0306(2) Uani 1 1 d . . . . .
H14 H 1.1057 0.3681 0.4100 0.037 Uiso 1 1 calc R U . . .
C15 C 1.01727(12) 0.54008(11) 0.32291(9) 0.0292(2) Uani 1 1 d . . . . .
H15 H 0.9726 0.5701 0.3863 0.035 Uiso 1 1 calc R U . . .
C16 C 1.25354(14) 0.24155(13) 0.26407(12) 0.0430(3) Uani 1 1 d . . . . .
H16A H 1.3455 0.2648 0.2794 0.065 Uiso 1 1 calc R U . . .
H16B H 1.2676 0.2061 0.1969 0.065 Uiso 1 1 calc R U . . .
H16C H 1.2048 0.1691 0.3273 0.065 Uiso 1 1 calc R U . . .
C17 C 0.85218(11) 0.97933(11) 0.25093(9) 0.0245(2) Uani 1 1 d . . . . .
C18 C 0.71136(12) 0.96164(11) 0.30397(10) 0.0305(2) Uani 1 1 d . . . . .
H18 H 0.6712 0.8694 0.3332 0.037 Uiso 1 1 calc R U . . .
C19 C 0.62938(12) 1.07720(12) 0.31446(10) 0.0342(3) Uani 1 1 d . . . . .
H19 H 0.5337 1.0635 0.3510 0.041 Uiso 1 1 calc R U . . .
C20 C 0.68590(12) 1.21245(12) 0.27213(10) 0.0316(3) Uani 1 1 d . . . . .
H20 H 0.6295 1.2914 0.2798 0.038 Uiso 1 1 calc R U . . .
C21 C 0.82470(12) 1.23167(12) 0.21879(10) 0.0325(3) Uani 1 1 d . . . . .
H21 H 0.8636 1.3243 0.1888 0.039 Uiso 1 1 calc R U . . .
C22 C 0.90770(12) 1.11651(11) 0.20870(9) 0.0292(2) Uani 1 1 d . . . . .
H22 H 1.0035 1.1310 0.1726 0.035 Uiso 1 1 calc R U . . .
C23 C 1.07260(11) 0.85661(10) 0.29960(9) 0.0248(2) Uani 1 1 d . . . . .
C24 C 1.20846(12) 0.84119(12) 0.24432(9) 0.0304(2) Uani 1 1 d . . . . .
H24 H 1.2217 0.8316 0.1701 0.037 Uiso 1 1 calc R U . . .
C25 C 1.32485(12) 0.83968(13) 0.29616(11) 0.0366(3) Uani 1 1 d . . . . .
H25 H 1.4171 0.8310 0.2569 0.044 Uiso 1 1 calc R U . . .
C26 C 1.30662(13) 0.85078(13) 0.40472(11) 0.0370(3) Uani 1 1 d . . . . .
H26 H 1.3860 0.8472 0.4408 0.044 Uiso 1 1 calc R U . . .
C27 C 1.17255(13) 0.86715(12) 0.46101(10) 0.0347(3) Uani 1 1 d . . . . .
H27 H 1.1598 0.8747 0.5357 0.042 Uiso 1 1 calc R U . . .
C28 C 1.05668(12) 0.87244(11) 0.40798(9) 0.0292(2) Uani 1 1 d . . . . .
H28 H 0.9654 0.8870 0.4460 0.035 Uiso 1 1 calc R U . . .
O1 O 0.4240(3) 0.5683(2) 0.57890(18) 0.0585(6) Uani 0.5 1 d D . P A -1
C29 C 0.3541(6) 0.4848(7) 0.5224(4) 0.0538(12) Uani 0.5 1 d D . P A -1
H29A H 0.2773 0.5389 0.4892 0.065 Uiso 0.5 1 calc R U P A -1
H29B H 0.3128 0.3972 0.5756 0.065 Uiso 0.5 1 calc R U P A -1
C30 C 0.4645(6) 0.4502(7) 0.4326(5) 0.0507(14) Uani 0.5 1 d D . P A -1
H30A H 0.4447 0.4975 0.3579 0.061 Uiso 0.5 1 calc R U P A -1
H30B H 0.4676 0.3473 0.4401 0.061 Uiso 0.5 1 calc R U P A -1
C31 C 0.6052(6) 0.5061(7) 0.4512(5) 0.0533(12) Uani 0.5 1 d D . P A -1
H31A H 0.6821 0.4383 0.4440 0.064 Uiso 0.5 1 calc R U P A -1
H31B H 0.6340 0.5981 0.3984 0.064 Uiso 0.5 1 calc R U P A -1
C32 C 0.5660(7) 0.5204(9) 0.5705(6) 0.0640(19) Uani 0.5 1 d D . P A -1
H32A H 0.5718 0.4286 0.6245 0.077 Uiso 0.5 1 calc R U P A -1
H32B H 0.6294 0.5895 0.5846 0.077 Uiso 0.5 1 calc R U P A -1

loop_
_atom_site_aniso_label
_atom_site_aniso_U_11
_atom_site_aniso_U_22
_atom_site_aniso_U_33
_atom_site_aniso_U_23
_atom_site_aniso_U_13
_atom_site_aniso_U_12
C1 0.0275(5) 0.0215(5) 0.0251(5) -0.0055(4) -0.0045(4) 0.0006(4)
C2 0.0269(5) 0.0212(5) 0.0262(5) -0.0056(4) -0.0064(4) 0.0009(4)
C3 0.0291(5) 0.0223(5) 0.0261(5) -0.0089(4) -0.0054(4) 0.0020(4)
C4 0.0364(6) 0.0241(5) 0.0322(6) -0.0064(4) -0.0103(5) -0.0031(4)
C5 0.0374(6) 0.0291(6) 0.0302(6) -0.0068(5) -0.0118(5) 0.0021(5)
C6 0.0300(6) 0.0342(6) 0.0299(6) -0.0158(5) -0.0072(5) 0.0029(4)
C7 0.0341(6) 0.0280(6) 0.0364(6) -0.0111(5) -0.0059(5) -0.0050(5)
C8 0.0356(6) 0.0226(5) 0.0322(6) -0.0067(4) -0.0082(5) 0.0005(4)
C9 0.0375(7) 0.0518(8) 0.0439(7) -0.0215(6) -0.0148(6) 0.0010(6)
C10 0.0266(5) 0.0200(5) 0.0275(5) -0.0073(4) -0.0056(4) 0.0004(4)
C11 0.0336(6) 0.0273(6) 0.0268(5) -0.0090(4) -0.0041(5) -0.0001(4)
C12 0.0320(6) 0.0310(6) 0.0349(6) -0.0154(5) -0.0005(5) 0.0023(5)
C13 0.0264(5) 0.0236(5) 0.0402(6) -0.0105(5) -0.0057(5) 0.0017(4)
C14 0.0352(6) 0.0249(5) 0.0307(6) -0.0047(4) -0.0066(5) 0.0027(4)
C15 0.0343(6) 0.0262(5) 0.0274(6) -0.0096(4) -0.0023(5) 0.0035(4)
C16 0.0414(7) 0.0334(7) 0.0581(8) -0.0176(6) -0.0118(6) 0.0120(5)
C17 0.0270(5) 0.0222(5) 0.0272(5) -0.0086(4) -0.0096(4) 0.0016(4)
C18 0.0283(5) 0.0244(5) 0.0397(6) -0.0080(5) -0.0078(5) -0.0013(4)
C19 0.0261(6) 0.0362(6) 0.0432(7) -0.0146(5) -0.0072(5) 0.0048(5)
C20 0.0337(6) 0.0281(6) 0.0396(6) -0.0149(5) -0.0154(5) 0.0090(5)
C21 0.0366(6) 0.0218(5) 0.0421(7) -0.0093(5) -0.0131(5) 0.0023(4)
C22 0.0277(5) 0.0251(5) 0.0361(6) -0.0087(5) -0.0072(5) 0.0012(4)
C23 0.0283(5) 0.0182(5) 0.0289(5) -0.0060(4) -0.0078(4) 0.0019(4)
C24 0.0302(6) 0.0303(6) 0.0314(6) -0.0097(5) -0.0037(5) -0.0004(4)
C25 0.0266(6) 0.0362(7) 0.0469(7) -0.0092(5) -0.0074(5) 0.0007(5)
C26 0.0346(6) 0.0330(6) 0.0449(7) -0.0045(5) -0.0185(6) 0.0009(5)
C27 0.0424(7) 0.0335(6) 0.0308(6) -0.0070(5) -0.0149(5) 0.0021(5)
C28 0.0303(6) 0.0278(6) 0.0306(6) -0.0088(4) -0.0066(5) 0.0028(4)
O1 0.0787(18) 0.0502(13) 0.0490(13) -0.0221(11) -0.0049(12) 0.0126(12)
C29 0.068(3) 0.045(2) 0.047(3) -0.0173(18) 0.002(2) -0.002(2)
C30 0.052(3) 0.057(3) 0.042(2) -0.017(2) 0.000(2) 0.015(3)
C31 0.060(3) 0.051(2) 0.050(3) -0.024(2) 0.005(2) -0.006(2)
C32 0.078(4) 0.064(3) 0.067(3) -0.037(2) -0.030(3) 0.034(3)

loop_
_atom_type_symbol
_atom_type_description
_atom_type_scat_dispersion_real
_atom_type_scat_dispersion_imag
_atom_type_scat_source
C C 0.0033 0.0016 'International Tables Vol C Tables 4.2.6.8 and 6.1.1.4'
H H 0.0000 0.0000 'International Tables Vol C Tables 4.2.6.8 and 6.1.1.4'
O O 0.0106 0.0060 'International Tables Vol C Tables 4.2.6.8 and 6.1.1.4'

loop_
_geom_angle_atom_site_label_1
_geom_angle_atom_site_label_2
_geom_angle_atom_site_label_3
_geom_angle
C2 C1 C3 123.20(9)
C2 C1 C10 121.07(9)
C3 C1 C10 115.65(9)
C1 C2 C23 122.14(9)
C1 C2 C17 123.97(9)
C23 C2 C17 113.84(8)
C4 C3 C8 117.31(10)
C4 C3 C1 122.85(9)
C8 C3 C1 119.84(9)
C5 C4 C3 120.90(10)
C5 C4 H4 119.5
C3 C4 H4 119.5
C4 C5 C6 121.58(10)
C4 C5 H5 119.2
C6 C5 H5 119.2
C7 C6 C5 117.45(10)
C7 C6 C9 121.25(11)
C5 C6 C9 121.29(11)
C8 C7 C6 121.25(10)
C8 C7 H7 119.4
C6 C7 H7 119.4
C7 C8 C3 121.45(10)
C7 C8 H8 119.3
C3 C8 H8 119.3
C6 C9 H9A 109.5
C6 C9 H9B 109.5
H9A C9 H9B 109.5
C6 C9 H9C 109.5
H9A C9 H9C 109.5
H9B C9 H9C 109.5
C11 C10 C15 117.54(10)
C11 C10 C1 121.71(9)
C15 C10 C1 120.74(9)
C12 C11 C10 121.28(10)
C12 C11 H11 119.4
C10 C11 H11 119.4
C11 C12 C13 121.05(10)
C11 C12 H12 119.5
C13 C12 H12 119.5
C12 C13 C14 117.65(10)
C12 C13 C16 121.90(11)
C14 C13 C16 120.45(11)
C15 C14 C13 121.55(10)
C15 C14 H14 119.2
C13 C14 H14 119.2
C14 C15 C10 120.87(10)
C14 C15 H15 119.6
C10 C15 H15 119.6
C13 C16 H16A 109.5
C13 C16 H16B 109.5
H16A C16 H16B 109.5
C13 C16 H16C 109.5
H16A C16 H16C 109.5
H16B C16 H16C 109.5
C18 C17 C22 118.15(10)
C18 C17 C2 121.62(9)
C22 C17 C2 120.08(9)
C19 C18 C17 120.69(10)
C19 C18 H18 119.7
C17 C18 H18 119.7
C20 C19 C18 120.48(11)
C20 C19 H19 119.8
C18 C19 H19 119.8
C21 C20 C19 119.51(10)
C21 C20 H20 120.2
C19 C20 H20 120.2
C20 C21 C22 120.34(10)
C20 C21 H21 119.8
C22 C21 H21 119.8
C21 C22 C17 120.82(11)
C21 C22 H22 119.6
C17 C22 H22 119.6
C24 C23 C28 118.22(10)
C24 C23 C2 121.78(9)
C28 C23 C2 120.01(9)
C25 C24 C23 120.93(11)
C25 C24 H24 119.5
C23 C24 H24 119.5
C26 C25 C24 120.05(11)
C26 C25 H25 120.0
C24 C25 H25 120.0
C25 C26 C27 119.97(11)
C25 C26 H26 120.0
C27 C26 H26 120.0
C26 C27 C28 119.87(11)
C26 C27 H27 120.1
C28 C27 H27 120.1
C27 C28 C23 120.90(11)
C27 C28 H28 119.5
C23 C28 H28 119.5
C32 O1 C29 104.8(4)
O1 C29 C30 107.2(4)
O1 C29 H29A 110.3
C30 C29 H29A 110.3
O1 C29 H29B 110.3
C30 C29 H29B 110.3
H29A C29 H29B 108.5
C29 C30 C31 104.6(4)
C29 C30 H30A 110.8
C31 C30 H30A 110.8
C29 C30 H30B 110.8
C31 C30 H30B 110.8
H30A C30 H30B 108.9
C32 C31 C30 101.6(4)
C32 C31 H31A 111.5
C30 C31 H31A 111.5
C32 C31 H31B 111.5
C30 C31 H31B 111.5
H31A C31 H31B 109.3
O1 C32 C31 104.5(5)
O1 C32 H32A 110.9
C31 C32 H32A 110.9
O1 C32 H32B 110.9
C31 C32 H32B 110.9
H32A C32 H32B 108.9

loop_
_geom_bond_atom_site_label_1
_geom_bond_atom_site_label_2
_geom_bond_distance
C1 C2 1.3559(14)
C1 C3 1.4912(15)
C1 C10 1.4972(14)
C2 C23 1.4939(14)
C2 C17 1.4967(14)
C3 C4 1.3947(15)
C3 C8 1.3954(15)
C4 C5 1.3894(15)
C4 H4 0.9500
C5 C6 1.3918(16)
C5 H5 0.9500
C6 C7 1.3880(16)
C6 C9 1.5056(16)
C7 C8 1.3863(16)
C7 H7 0.9500
C8 H8 0.9500
C9 H9A 0.9800
C9 H9B 0.9800
C9 H9C 0.9800
C10 C11 1.3923(15)
C10 C15 1.3961(14)
C11 C12 1.3882(15)
C11 H11 0.9500
C12 C13 1.3896(16)
C12 H12 0.9500
C13 C14 1.3896(16)
C13 C16 1.5119(15)
C14 C15 1.3845(15)
C14 H14 0.9500
C15 H15 0.9500
C16 H16A 0.9800
C16 H16B 0.9800
C16 H16C 0.9800
C17 C18 1.3948(15)
C17 C22 1.3975(15)
C18 C19 1.3852(16)
C18 H18 0.9500
C19 C20 1.3844(16)
C19 H19 0.9500
C20 C21 1.3791(16)
C20 H20 0.9500
C21 C22 1.3864(15)
C21 H21 0.9500
C22 H22 0.9500
C23 C24 1.3925(15)
C23 C28 1.3949(15)
C24 C25 1.3887(16)
C24 H24 0.9500
C25 C26 1.3802(18)
C25 H25 0.9500
C26 C27 1.3847(17)
C26 H26 0.9500
C27 C28 1.3893(16)
C27 H27 0.9500
C28 H28 0.9500
O1 C32 1.427(6)
O1 C29 1.454(4)
C29 C30 1.509(6)
C29 H29A 0.9900
C29 H29B 0.9900
C30 C31 1.547(7)
C30 H30A 0.9900
C30 H30B 0.9900
C31 C32 1.527(7)
C31 H31A 0.9900
C31 H31B 0.9900
C32 H32A 0.9900
C32 H32B 0.9900

loop_
_geom_torsion_atom_site_label_1
_geom_torsion_atom_site_label_2
_geom_torsion_atom_site_label_3
_geom_torsion_atom_site_label_4
_geom_torsion
C3 C1 C2 C23 -176.03(9)
C10 C1 C2 C23 7.44(16)
C3 C1 C2 C17 7.03(17)
C10 C1 C2 C17 -169.50(9)
C2 C1 C3 C4 46.40(16)
C10 C1 C3 C4 -136.89(11)
C2 C1 C3 C8 -133.43(11)
C10 C1 C3 C8 43.28(14)
C8 C3 C4 C5 1.76(16)
C1 C3 C4 C5 -178.07(10)
C3 C4 C5 C6 0.29(18)
C4 C5 C6 C7 -1.27(17)
C4 C5 C6 C9 -179.79(11)
C5 C6 C7 C8 0.17(17)
C9 C6 C7 C8 178.69(10)
C6 C7 C8 C3 1.95(18)
C4 C3 C8 C7 -2.87(16)
C1 C3 C8 C7 176.97(10)
C2 C1 C10 C11 -126.24(12)
C3 C1 C10 C11 56.98(13)
C2 C1 C10 C15 54.59(15)
C3 C1 C10 C15 -122.19(11)
C15 C10 C11 C12 -2.60(16)
C1 C10 C11 C12 178.20(10)
C10 C11 C12 C13 1.40(17)
C11 C12 C13 C14 0.76(16)
C11 C12 C13 C16 -179.94(11)
C12 C13 C14 C15 -1.66(17)
C16 C13 C14 C15 179.03(11)
C13 C14 C15 C10 0.42(17)
C11 C10 C15 C14 1.70(16)
C1 C10 C15 C14 -179.09(10)
C1 C2 C17 C18 57.29(15)
C23 C2 C17 C18 -119.88(11)
C1 C2 C17 C22 -127.27(12)
C23 C2 C17 C22 55.56(13)
C22 C17 C18 C19 -0.13(16)
C2 C17 C18 C19 175.39(10)
C17 C18 C19 C20 0.16(17)
C18 C19 C20 C21 0.29(17)
C19 C20 C21 C22 -0.76(17)
C20 C21 C22 C17 0.80(17)
C18 C17 C22 C21 -0.34(16)
C2 C17 C22 C21 -175.94(10)
C1 C2 C23 C24 54.39(15)
C17 C2 C23 C24 -128.38(11)
C1 C2 C23 C28 -125.43(11)
C17 C2 C23 C28 51.79(13)
C28 C23 C24 C25 0.87(16)
C2 C23 C24 C25 -178.96(10)
C23 C24 C25 C26 1.27(17)
C24 C25 C26 C27 -1.69(18)
C25 C26 C27 C28 -0.04(18)
C26 C27 C28 C23 2.23(17)
C24 C23 C28 C27 -2.61(15)
C2 C23 C28 C27 177.22(10)
C32 O1 C29 C30 -30.3(5)
O1 C29 C30 C31 6.1(8)
C29 C30 C31 C32 18.3(9)
C29 O1 C32 C31 42.5(6)
C30 C31 C32 O1 -37.3(8)
